data_1572648
loop_
_publ_author_name
'Kong, De-Hao'
'Wu, Yue'
'Shi, Cui-Mi'
'Zeng, Hao'
'Xu, Liang-Jin'
'Chen, Zhong-Ning'

_publ_section_title
;
 Highly efficient circularly polarized electroluminescence based on chiral
 manganese(ii) complexes.
;
_journal_issue 40
_journal_name_full 'Chemical science'
_journal_page_first 16698
_journal_page_last 16704
_journal_paper_doi 10.1039/d4sc04748f
_journal_volume 15
_journal_year 2024
_chemical_formula_sum 'C44 H32 Br2 Mn O2 P2'
_chemical_formula_weight 869.39
_space_group_crystal_system orthorhombic
_space_group_IT_number 19
_space_group_name_Hall 'P 2ac 2ab'
_space_group_name_H-M_alt 'P 21 21 21'
_atom_sites_solution_hydrogens geom
_audit_creation_method SHELXL-2016/6
_audit_update_record
;
2023-12-06 deposited with the CCDC.	2024-09-17 downloaded from the CCDC.
;
_cell_angle_alpha 90
_cell_angle_beta 90
_cell_angle_gamma 90
_cell_formula_units_Z 4
_cell_length_a 12.2709(5)
_cell_length_b 15.4159(6)
_cell_length_c 20.1625(8)
_cell_measurement_reflns_used 7255
_cell_measurement_temperature 100(2)
_cell_measurement_theta_max 29.8650
_cell_measurement_theta_min 2.4420
_cell_volume 3814.1(3)
_computing_structure_refinement 'SHELXL-2016/6 (Sheldrick, 2016)'
_diffrn_ambient_temperature 100(2)
_diffrn_measured_fraction_theta_full 0.999
_diffrn_measured_fraction_theta_max 0.999
_diffrn_measurement_device_type 'XtaLAB Synergy R, HyPix'
_diffrn_measurement_method 'four-circle diffractometer'
_diffrn_radiation_type CuK\a
_diffrn_radiation_wavelength 1.54178
_diffrn_reflns_av_R_equivalents 0.0423
_diffrn_reflns_av_unetI/netI 0.0636
_diffrn_reflns_Laue_measured_fraction_full 0.999
_diffrn_reflns_Laue_measured_fraction_max 0.999
_diffrn_reflns_limit_h_max 12
_diffrn_reflns_limit_h_min -14
_diffrn_reflns_limit_k_max 18
_diffrn_reflns_limit_k_min -18
_diffrn_reflns_limit_l_max 24
_diffrn_reflns_limit_l_min -22
_diffrn_reflns_number 16922
_diffrn_reflns_point_group_measured_fraction_full 0.984
_diffrn_reflns_point_group_measured_fraction_max 0.982
_diffrn_reflns_theta_full 67.679
_diffrn_reflns_theta_max 68.279
_diffrn_reflns_theta_min 3.609
_exptl_absorpt_coefficient_mu 6.350
_exptl_absorpt_correction_T_max 2.111
_exptl_absorpt_correction_T_min 0.487
_exptl_absorpt_correction_type multi-scan
_exptl_crystal_colour colorless
_exptl_crystal_density_diffrn 1.514
_exptl_crystal_description block
_exptl_crystal_F_000 1748
_exptl_crystal_size_max 0.26
_exptl_crystal_size_mid 0.22
_exptl_crystal_size_min 0.18
_refine_diff_density_max 1.676
_refine_diff_density_min -0.739
_refine_diff_density_rms 0.127
_refine_ls_abs_structure_details
;
 Flack x determined using 2369 quotients [(I+)-(I-)]/[(I+)+(I-)]
 (Parsons, Flack and Wagner, Acta Cryst. B69 (2013) 249-259).
;
_refine_ls_abs_structure_Flack 0.049(5)
_refine_ls_extinction_method none
_refine_ls_goodness_of_fit_ref 1.035
_refine_ls_hydrogen_treatment constr
_refine_ls_matrix_type full
_refine_ls_number_parameters 460
_refine_ls_number_reflns 6864
_refine_ls_number_restraints 0
_refine_ls_restrained_S_all 1.035
_refine_ls_R_factor_all 0.0550
_refine_ls_R_factor_gt 0.0499
_refine_ls_shift/su_max 0.000
_refine_ls_shift/su_mean 0.000
_refine_ls_structure_factor_coef Fsqd
_refine_ls_weighting_details 'w=1/[\s^2^(Fo^2^)+(0.0844P)^2^] where P=(Fo^2^+2Fc^2^)/3'
_refine_ls_weighting_scheme calc
_refine_ls_wR_factor_gt 0.1288
_refine_ls_wR_factor_ref 0.1325
_reflns_Friedel_coverage 0.760
_reflns_Friedel_fraction_full 0.965
_reflns_Friedel_fraction_max 0.961
_reflns_number_gt 6162
_reflns_number_total 6864
_reflns_threshold_expression 'I > 2\s(I)'
_cod_data_source_file d4sc04748f2.cif
_cod_data_source_block a_CCDC1
_cod_depositor_comments 'Adding full bibliography for 1572647--1572648.cif.'
_cod_database_code 1572648
_shelx_shelxl_version_number 2016/6
_shelx_space_group_comment
;
The symmetry employed for this shelxl refinement is uniquely defined
by the following loop, which should always be used as a source of
symmetry information in preference to the above space-group names.
They are only intended as comments.
;

loop_
_space_group_symop_operation_xyz
'x, y, z'
'x+1/2, -y+1/2, -z'
'-x, y+1/2, -z+1/2'
'-x+1/2, -y, z+1/2'

loop_
_atom_site_label
_atom_site_type_symbol
_atom_site_fract_x
_atom_site_fract_y
_atom_site_fract_z
_atom_site_U_iso_or_equiv
_atom_site_adp_type
_atom_site_occupancy
_atom_site_site_symmetry_order
_atom_site_calc_flag
_atom_site_refinement_flags_posn
_atom_site_refinement_flags_adp
_atom_site_refinement_flags_occupancy
_atom_site_disorder_assembly
_atom_site_disorder_group
Br1 Br 0.64644(7) 0.44931(5) 0.15979(4) 0.0293(2) Uani 1 1 d . . . . .
Br2 Br 0.41629(7) 0.65438(5) 0.11518(4) 0.0297(2) Uani 1 1 d . . . . .
Mn1 Mn 0.58526(10) 0.60144(8) 0.16785(6) 0.0241(3) Uani 1 1 d . . . . .
P1 P 0.80093(15) 0.71849(13) 0.18847(9) 0.0225(4) Uani 1 1 d . . . . .
P2 P 0.57795(15) 0.65511(12) 0.33867(9) 0.0237(4) Uani 1 1 d . . . . .
O1 O 0.7173(4) 0.6773(4) 0.1435(2) 0.0272(12) Uani 1 1 d . . . . .
O2 O 0.5807(4) 0.6376(3) 0.2656(3) 0.0277(11) Uani 1 1 d . . . . .
C1 C 0.8308(6) 0.6505(5) 0.2597(4) 0.0229(15) Uani 1 1 d . . . . .
C2 C 0.8670(6) 0.5659(5) 0.2399(4) 0.0252(15) Uani 1 1 d . . . . .
H1 H 0.865433 0.550216 0.194288 0.030 Uiso 1 1 calc R U . . .
C3 C 0.9031(6) 0.5084(5) 0.2851(4) 0.0250(15) Uani 1 1 d . . . . .
H22 H 0.920020 0.450947 0.271358 0.030 Uiso 1 1 calc R U . . .
C4 C 0.9166(7) 0.5313(5) 0.3525(4) 0.0274(16) Uani 1 1 d . . . . .
C5 C 0.8801(6) 0.6152(5) 0.3734(4) 0.0248(16) Uani 1 1 d . . . . .
C6 C 0.8294(6) 0.6721(4) 0.3266(4) 0.0209(15) Uani 1 1 d . . . . .
C7 C 0.7733(6) 0.7515(5) 0.3518(3) 0.0240(15) Uani 1 1 d . . . . .
C8 C 0.6595(6) 0.7495(5) 0.3603(3) 0.0237(15) Uani 1 1 d . . . . .
C9 C 0.6263(6) 0.5649(5) 0.3863(4) 0.0292(16) Uani 1 1 d . . . . .
C10 C 0.6387(7) 0.4843(6) 0.3547(4) 0.0336(18) Uani 1 1 d . . . . .
H6 H 0.625545 0.478506 0.308499 0.040 Uiso 1 1 calc R U . . .
C11 C 0.6701(8) 0.4137(6) 0.3919(5) 0.041(2) Uani 1 1 d . . . . .
H2 H 0.678319 0.359049 0.370731 0.049 Uiso 1 1 calc R U . . .
C12 C 0.6898(8) 0.4199(7) 0.4585(5) 0.046(2) Uani 1 1 d . . . . .
H5 H 0.711011 0.370216 0.483168 0.055 Uiso 1 1 calc R U . . .
C13 C 0.6785(7) 0.5002(7) 0.4897(5) 0.039(2) Uani 1 1 d . . . . .
H3 H 0.693746 0.505514 0.535693 0.047 Uiso 1 1 calc R U . . .
C14 C 0.6457(7) 0.5712(6) 0.4544(4) 0.0329(18) Uani 1 1 d . . . . .
H4 H 0.635919 0.625229 0.476331 0.039 Uiso 1 1 calc R U . . .
C15 C 0.4367(6) 0.6756(5) 0.3629(4) 0.0265(16) Uani 1 1 d . . . . .
C16 C 0.3719(7) 0.7191(5) 0.3172(4) 0.0287(17) Uani 1 1 d . . . . .
H7 H 0.402797 0.740951 0.277376 0.034 Uiso 1 1 calc R U . . .
C17 C 0.2616(7) 0.7304(5) 0.3301(4) 0.0324(18) Uani 1 1 d . . . . .
H8 H 0.216963 0.760847 0.299437 0.039 Uiso 1 1 calc R U . . .
C18 C 0.2176(7) 0.6976(7) 0.3869(5) 0.043(2) Uani 1 1 d . . . . .
H9 H 0.142020 0.704912 0.395343 0.052 Uiso 1 1 calc R U . . .
C19 C 0.2816(8) 0.6538(10) 0.4326(5) 0.065(4) Uani 1 1 d . . . . .
H10 H 0.250346 0.631458 0.472170 0.078 Uiso 1 1 calc R U . . .
C20 C 0.3927(7) 0.6428(8) 0.4196(5) 0.047(3) Uani 1 1 d . . . . .
H11 H 0.437384 0.612458 0.450257 0.056 Uiso 1 1 calc R U . . .
C21 C 0.6043(6) 0.8248(5) 0.3832(4) 0.0259(16) Uani 1 1 d . . . . .
H12 H 0.527558 0.823289 0.389323 0.031 Uiso 1 1 calc R U . . .
C22 C 0.6608(7) 0.8997(5) 0.3964(4) 0.0279(16) Uani 1 1 d . . . . .
H13 H 0.622341 0.950319 0.409726 0.034 Uiso 1 1 calc R U . . .
C23 C 0.7751(7) 0.9024(5) 0.3905(4) 0.0284(16) Uani 1 1 d . . . . .
C24 C 0.8373(8) 0.9790(5) 0.4051(4) 0.0327(18) Uani 1 1 d . . . . .
H17 H 0.800285 1.029606 0.419936 0.039 Uiso 1 1 calc R U . . .
C25 C 0.9452(7) 0.9812(6) 0.3986(4) 0.0335(19) Uani 1 1 d . . . . .
H16 H 0.984049 1.032876 0.408582 0.040 Uiso 1 1 calc R U . . .
C26 C 1.0023(6) 0.9064(5) 0.3767(4) 0.0288(17) Uani 1 1 d . . . . .
H14 H 1.079409 0.908097 0.372568 0.035 Uiso 1 1 calc R U . . .
C27 C 0.9473(6) 0.8325(5) 0.3618(4) 0.0270(16) Uani 1 1 d . . . . .
H15 H 0.986506 0.783023 0.346861 0.032 Uiso 1 1 calc R U . . .
C28 C 0.8319(7) 0.8279(5) 0.3680(4) 0.0258(16) Uani 1 1 d . . . . .
C29 C 0.8942(6) 0.6375(6) 0.4411(4) 0.0282(17) Uani 1 1 d . . . . .
H18 H 0.870096 0.692726 0.456045 0.034 Uiso 1 1 calc R U . . .
C30 C 0.9413(7) 0.5822(6) 0.4855(4) 0.0315(18) Uani 1 1 d . . . . .
H21 H 0.951786 0.599716 0.530257 0.038 Uiso 1 1 calc R U . . .
C31 C 0.9740(7) 0.4996(6) 0.4647(4) 0.0351(19) Uani 1 1 d . . . . .
H19 H 1.004560 0.460518 0.496042 0.042 Uiso 1 1 calc R U . . .
C32 C 0.9626(7) 0.4742(6) 0.4001(4) 0.0332(19) Uani 1 1 d . . . . .
H20 H 0.985734 0.417983 0.386970 0.040 Uiso 1 1 calc R U . . .
C33 C 0.9308(6) 0.7236(5) 0.1464(4) 0.0245(15) Uani 1 1 d . . . . .
C34 C 1.0307(7) 0.7134(6) 0.1798(4) 0.0304(18) Uani 1 1 d . . . . .
H27 H 1.031704 0.705886 0.226608 0.037 Uiso 1 1 calc R U . . .
C35 C 1.1275(7) 0.7144(6) 0.1446(4) 0.0329(18) Uani 1 1 d . . . . .
H23 H 1.194755 0.706074 0.167059 0.040 Uiso 1 1 calc R U . . .
C36 C 1.1262(7) 0.7273(5) 0.0775(4) 0.0322(18) Uani 1 1 d . . . . .
H26 H 1.193277 0.728751 0.053999 0.039 Uiso 1 1 calc R U . . .
C37 C 1.0285(7) 0.7385(6) 0.0427(4) 0.0325(18) Uani 1 1 d . . . . .
H24 H 1.028948 0.746648 -0.004033 0.039 Uiso 1 1 calc R U . . .
C38 C 0.9310(7) 0.7374(5) 0.0776(4) 0.0297(17) Uani 1 1 d . . . . .
H25 H 0.864091 0.746125 0.054830 0.036 Uiso 1 1 calc R U . . .
C39 C 0.7630(7) 0.8283(5) 0.2082(4) 0.0282(17) Uani 1 1 d . . . . .
C40 C 0.8415(7) 0.8917(5) 0.2154(4) 0.0295(17) Uani 1 1 d . . . . .
H32 H 0.916453 0.876988 0.211586 0.035 Uiso 1 1 calc R U . . .
C41 C 0.8113(8) 0.9772(5) 0.2283(4) 0.0333(19) Uani 1 1 d . . . . .
H28 H 0.865106 1.021063 0.233198 0.040 Uiso 1 1 calc R U . . .
C42 C 0.7022(8) 0.9971(6) 0.2337(5) 0.040(2) Uani 1 1 d . . . . .
H31 H 0.681039 1.054993 0.243568 0.049 Uiso 1 1 calc R U . . .
C43 C 0.6243(8) 0.9355(6) 0.2252(5) 0.041(2) Uani 1 1 d . . . . .
H29 H 0.549410 0.950715 0.228224 0.049 Uiso 1 1 calc R U . . .
C44 C 0.6539(7) 0.8504(6) 0.2122(4) 0.0361(18) Uani 1 1 d . . . . .
H30 H 0.599444 0.807323 0.206156 0.043 Uiso 1 1 calc R U . . .

loop_
_atom_site_aniso_label
_atom_site_aniso_U_11
_atom_site_aniso_U_22
_atom_site_aniso_U_33
_atom_site_aniso_U_23
_atom_site_aniso_U_13
_atom_site_aniso_U_12
Br1 0.0288(4) 0.0249(4) 0.0342(4) -0.0044(3) -0.0008(3) -0.0002(3)
Br2 0.0226(4) 0.0322(4) 0.0343(4) 0.0014(3) -0.0011(3) 0.0017(3)
Mn1 0.0210(6) 0.0245(6) 0.0267(6) -0.0019(5) -0.0007(5) -0.0017(5)
P1 0.0187(9) 0.0236(9) 0.0253(9) 0.0012(7) -0.0002(7) 0.0000(8)
P2 0.0206(9) 0.0237(8) 0.0267(8) -0.0016(8) -0.0002(8) 0.0001(8)
O1 0.025(3) 0.034(3) 0.023(2) 0.001(2) -0.002(2) -0.004(2)
O2 0.019(3) 0.029(3) 0.034(3) -0.004(2) -0.002(2) 0.000(2)
C1 0.016(3) 0.022(3) 0.031(4) -0.001(3) -0.002(3) -0.002(3)
C2 0.021(4) 0.026(4) 0.029(4) -0.007(3) -0.001(3) -0.001(3)
C3 0.019(4) 0.025(4) 0.031(4) -0.003(3) 0.003(3) 0.005(3)
C4 0.025(4) 0.025(4) 0.032(4) 0.005(3) 0.002(3) 0.004(3)
C5 0.021(4) 0.023(4) 0.031(4) 0.002(3) 0.005(3) -0.001(3)
C6 0.015(3) 0.017(3) 0.031(4) 0.003(3) 0.000(3) -0.002(3)
C7 0.024(4) 0.026(4) 0.022(3) 0.002(3) -0.005(3) 0.000(3)
C8 0.026(4) 0.022(3) 0.022(3) -0.002(3) 0.000(3) 0.002(3)
C9 0.022(4) 0.029(4) 0.036(4) 0.006(4) 0.001(3) 0.001(3)
C10 0.025(4) 0.032(4) 0.044(5) -0.004(4) 0.003(4) 0.002(4)
C11 0.041(5) 0.023(4) 0.058(6) -0.002(4) 0.008(5) 0.003(4)
C12 0.037(5) 0.046(5) 0.056(6) 0.020(5) 0.005(4) 0.006(4)
C13 0.030(5) 0.047(5) 0.039(5) 0.009(4) 0.001(4) 0.007(4)
C14 0.027(4) 0.041(5) 0.030(4) -0.002(3) 0.000(3) 0.007(4)
C15 0.024(4) 0.024(4) 0.031(4) -0.006(3) -0.001(3) 0.000(3)
C16 0.025(4) 0.024(4) 0.037(4) 0.002(3) 0.001(3) -0.002(3)
C17 0.026(4) 0.026(4) 0.045(5) -0.002(4) -0.007(4) 0.002(3)
C18 0.022(4) 0.064(6) 0.043(5) 0.006(5) 0.010(4) 0.010(4)
C19 0.027(5) 0.127(11) 0.042(5) 0.029(7) 0.008(4) 0.016(6)
C20 0.025(5) 0.074(7) 0.041(5) 0.014(5) 0.005(4) 0.016(5)
C21 0.020(4) 0.028(4) 0.030(4) -0.004(3) -0.001(3) -0.001(3)
C22 0.027(4) 0.023(4) 0.033(4) -0.003(3) 0.005(3) 0.005(3)
C23 0.032(4) 0.029(4) 0.025(3) 0.005(3) -0.003(3) -0.002(3)
C24 0.037(5) 0.023(4) 0.039(4) -0.004(3) -0.001(4) 0.004(3)
C25 0.039(5) 0.029(4) 0.033(4) 0.000(3) -0.004(4) -0.006(4)
C26 0.021(4) 0.028(4) 0.037(4) 0.001(3) -0.003(3) 0.001(3)
C27 0.026(4) 0.026(4) 0.029(4) 0.000(3) 0.002(3) 0.001(3)
C28 0.027(4) 0.025(4) 0.026(4) 0.004(3) -0.002(3) 0.002(3)
C29 0.020(4) 0.035(4) 0.029(4) 0.004(3) 0.004(3) 0.001(3)
C30 0.029(4) 0.041(5) 0.025(4) -0.003(3) -0.002(3) -0.001(4)
C31 0.033(5) 0.037(5) 0.035(4) 0.008(4) -0.002(4) 0.010(4)
C32 0.032(4) 0.029(4) 0.038(5) 0.005(3) -0.001(4) 0.007(3)
C33 0.020(4) 0.023(3) 0.031(4) -0.002(3) 0.002(3) 0.000(3)
C34 0.023(4) 0.037(4) 0.031(4) 0.001(3) 0.001(3) 0.005(4)
C35 0.019(4) 0.033(4) 0.047(5) 0.004(4) 0.003(3) -0.002(3)
C36 0.025(4) 0.026(4) 0.046(5) -0.005(4) 0.009(3) -0.001(3)
C37 0.035(4) 0.036(5) 0.026(4) 0.000(3) 0.004(3) 0.001(4)
C38 0.030(4) 0.031(4) 0.028(4) -0.001(3) 0.002(3) 0.005(4)
C39 0.031(4) 0.030(4) 0.024(3) 0.001(3) -0.002(3) 0.004(3)
C40 0.025(4) 0.030(4) 0.034(4) 0.003(3) 0.000(3) 0.000(3)
C41 0.045(5) 0.024(4) 0.031(4) 0.002(3) 0.004(4) 0.000(4)
C42 0.043(5) 0.029(4) 0.050(5) 0.007(4) 0.008(4) 0.013(4)
C43 0.033(5) 0.032(5) 0.058(6) 0.005(4) 0.000(4) 0.006(4)
C44 0.030(4) 0.031(4) 0.047(5) 0.000(4) 0.005(4) 0.004(4)

loop_
_atom_type_symbol
_atom_type_description
_atom_type_scat_dispersion_real
_atom_type_scat_dispersion_imag
_atom_type_scat_source
C C 0.0181 0.0091 'International Tables Vol C Tables 4.2.6.8 and 6.1.1.4'
H H 0.0000 0.0000 'International Tables Vol C Tables 4.2.6.8 and 6.1.1.4'
O O 0.0492 0.0322 'International Tables Vol C Tables 4.2.6.8 and 6.1.1.4'
P P 0.2955 0.4335 'International Tables Vol C Tables 4.2.6.8 and 6.1.1.4'
Mn Mn -0.5299 2.8052 'International Tables Vol C Tables 4.2.6.8 and 6.1.1.4'
Br Br -0.6763 1.2805 'International Tables Vol C Tables 4.2.6.8 and 6.1.1.4'

loop_
_geom_angle_atom_site_label_1
_geom_angle_atom_site_label_2
_geom_angle_atom_site_label_3
_geom_angle
_geom_angle_site_symmetry_1
_geom_angle_site_symmetry_3
_geom_angle_publ_flag
O2 Mn1 O1 95.5(2) . . ?
O2 Mn1 Br1 109.30(16) . . ?
O1 Mn1 Br1 106.56(17) . . ?
O2 Mn1 Br2 107.52(16) . . ?
O1 Mn1 Br2 111.77(16) . . ?
Br1 Mn1 Br2 122.78(6) . . ?
O1 P1 C39 110.6(3) . . ?
O1 P1 C33 109.6(3) . . ?
C39 P1 C33 106.9(4) . . ?
O1 P1 C1 111.7(3) . . ?
C39 P1 C1 114.8(3) . . ?
C33 P1 C1 102.6(3) . . ?
O2 P2 C9 112.3(4) . . ?
O2 P2 C8 111.5(3) . . ?
C9 P2 C8 108.1(4) . . ?
O2 P2 C15 108.4(3) . . ?
C9 P2 C15 107.8(4) . . ?
C8 P2 C15 108.6(4) . . ?
P1 O1 Mn1 129.1(3) . . ?
P2 O2 Mn1 174.5(4) . . ?
C6 C1 C2 119.4(7) . . ?
C6 C1 P1 128.9(6) . . ?
C2 C1 P1 111.5(5) . . ?
C3 C2 C1 120.8(7) . . ?
C3 C2 H1 119.6 . . ?
C1 C2 H1 119.6 . . ?
C2 C3 C4 121.6(7) . . ?
C2 C3 H22 119.2 . . ?
C4 C3 H22 119.2 . . ?
C3 C4 C32 122.7(7) . . ?
C3 C4 C5 118.2(7) . . ?
C32 C4 C5 119.1(7) . . ?
C29 C5 C4 117.7(7) . . ?
C29 C5 C6 122.6(7) . . ?
C4 C5 C6 119.7(7) . . ?
C1 C6 C5 119.3(7) . . ?
C1 C6 C7 122.1(6) . . ?
C5 C6 C7 118.6(6) . . ?
C8 C7 C28 119.5(7) . . ?
C8 C7 C6 118.8(7) . . ?
C28 C7 C6 121.7(7) . . ?
C7 C8 C21 119.7(7) . . ?
C7 C8 P2 122.2(6) . . ?
C21 C8 P2 118.0(6) . . ?
C14 C9 C10 119.3(8) . . ?
C14 C9 P2 121.9(6) . . ?
C10 C9 P2 118.7(6) . . ?
C11 C10 C9 118.9(8) . . ?
C11 C10 H6 120.6 . . ?
C9 C10 H6 120.6 . . ?
C12 C11 C10 121.9(9) . . ?
C12 C11 H2 119.0 . . ?
C10 C11 H2 119.0 . . ?
C11 C12 C13 119.2(9) . . ?
C11 C12 H5 120.4 . . ?
C13 C12 H5 120.4 . . ?
C14 C13 C12 120.4(9) . . ?
C14 C13 H3 119.8 . . ?
C12 C13 H3 119.8 . . ?
C13 C14 C9 120.4(8) . . ?
C13 C14 H4 119.8 . . ?
C9 C14 H4 119.8 . . ?
C20 C15 C16 120.6(8) . . ?
C20 C15 P2 122.4(6) . . ?
C16 C15 P2 116.7(6) . . ?
C17 C16 C15 119.6(8) . . ?
C17 C16 H7 120.2 . . ?
C15 C16 H7 120.2 . . ?
C18 C17 C16 119.7(8) . . ?
C18 C17 H8 120.1 . . ?
C16 C17 H8 120.1 . . ?
C17 C18 C19 121.0(8) . . ?
C17 C18 H9 119.5 . . ?
C19 C18 H9 119.5 . . ?
C18 C19 C20 119.1(9) . . ?
C18 C19 H10 120.4 . . ?
C20 C19 H10 120.4 . . ?
C15 C20 C19 119.9(9) . . ?
C15 C20 H11 120.0 . . ?
C19 C20 H11 120.0 . . ?
C22 C21 C8 120.6(7) . . ?
C22 C21 H12 119.7 . . ?
C8 C21 H12 119.7 . . ?
C21 C22 C23 120.7(7) . . ?
C21 C22 H13 119.7 . . ?
C23 C22 H13 119.6 . . ?
C22 C23 C28 119.5(7) . . ?
C22 C23 C24 122.3(8) . . ?
C28 C23 C24 118.1(7) . . ?
C25 C24 C23 121.9(8) . . ?
C25 C24 H17 119.1 . . ?
C23 C24 H17 119.1 . . ?
C24 C25 C26 120.1(8) . . ?
C24 C25 H16 119.9 . . ?
C26 C25 H16 119.9 . . ?
C27 C26 C25 120.3(7) . . ?
C27 C26 H14 119.8 . . ?
C25 C26 H14 119.8 . . ?
C26 C27 C28 121.1(8) . . ?
C26 C27 H15 119.5 . . ?
C28 C27 H15 119.5 . . ?
C23 C28 C7 119.8(7) . . ?
C23 C28 C27 118.5(7) . . ?
C7 C28 C27 121.7(7) . . ?
C30 C29 C5 122.1(8) . . ?
C30 C29 H18 119.0 . . ?
C5 C29 H18 119.0 . . ?
C29 C30 C31 119.6(8) . . ?
C29 C30 H21 120.2 . . ?
C31 C30 H21 120.2 . . ?
C32 C31 C30 121.1(8) . . ?
C32 C31 H19 119.5 . . ?
C30 C31 H19 119.5 . . ?
C31 C32 C4 120.5(8) . . ?
C31 C32 H20 119.8 . . ?
C4 C32 H20 119.8 . . ?
C38 C33 C34 119.3(7) . . ?
C38 C33 P1 118.2(6) . . ?
C34 C33 P1 122.5(6) . . ?
C35 C34 C33 120.0(7) . . ?
C35 C34 H27 120.0 . . ?
C33 C34 H27 120.0 . . ?
C36 C35 C34 120.0(8) . . ?
C36 C35 H23 120.0 . . ?
C34 C35 H23 120.0 . . ?
C35 C36 C37 121.6(8) . . ?
C35 C36 H26 119.2 . . ?
C37 C36 H26 119.2 . . ?
C38 C37 C36 118.8(7) . . ?
C38 C37 H24 120.6 . . ?
C36 C37 H24 120.6 . . ?
C37 C38 C33 120.3(8) . . ?
C37 C38 H25 119.9 . . ?
C33 C38 H25 119.9 . . ?
C40 C39 C44 119.6(8) . . ?
C40 C39 P1 120.6(6) . . ?
C44 C39 P1 119.7(7) . . ?
C39 C40 C41 120.3(8) . . ?
C39 C40 H32 119.9 . . ?
C41 C40 H32 119.9 . . ?
C42 C41 C40 118.9(9) . . ?
C42 C41 H28 120.5 . . ?
C40 C41 H28 120.5 . . ?
C43 C42 C41 121.2(9) . . ?
C43 C42 H31 119.4 . . ?
C41 C42 H31 119.4 . . ?
C42 C43 C44 120.1(9) . . ?
C42 C43 H29 120.0 . . ?
C44 C43 H29 120.0 . . ?
C39 C44 C43 119.9(9) . . ?
C39 C44 H30 120.1 . . ?
C43 C44 H30 120.1 . . ?

loop_
_geom_bond_atom_site_label_1
_geom_bond_atom_site_label_2
_geom_bond_distance
_geom_bond_site_symmetry_2
_geom_bond_publ_flag
Br1 Mn1 2.4678(14) . ?
Br2 Mn1 2.4684(15) . ?
Mn1 O2 2.049(5) . ?
Mn1 O1 2.058(6) . ?
P1 O1 1.509(5) . ?
P1 C39 1.800(8) . ?
P1 C33 1.808(8) . ?
P1 C1 1.815(8) . ?
P2 O2 1.499(5) . ?
P2 C9 1.791(8) . ?
P2 C8 1.819(8) . ?
P2 C15 1.829(8) . ?
C1 C6 1.389(10) . ?
C1 C2 1.436(10) . ?
C2 C3 1.347(11) . ?
C2 H1 0.9500 . ?
C3 C4 1.415(11) . ?
C3 H22 0.9500 . ?
C4 C32 1.419(11) . ?
C4 C5 1.431(11) . ?
C5 C29 1.419(11) . ?
C5 C6 1.431(10) . ?
C6 C7 1.493(10) . ?
C7 C8 1.407(11) . ?
C7 C28 1.419(11) . ?
C8 C21 1.421(10) . ?
C9 C14 1.398(11) . ?
C9 C10 1.405(12) . ?
C10 C11 1.376(13) . ?
C10 H6 0.9500 . ?
C11 C12 1.367(14) . ?
C11 H2 0.9500 . ?
C12 C13 1.395(15) . ?
C12 H5 0.9500 . ?
C13 C14 1.366(12) . ?
C13 H3 0.9500 . ?
C14 H4 0.9500 . ?
C15 C20 1.361(12) . ?
C15 C16 1.390(11) . ?
C16 C17 1.389(12) . ?
C16 H7 0.9500 . ?
C17 C18 1.364(13) . ?
C17 H8 0.9500 . ?
C18 C19 1.385(14) . ?
C18 H9 0.9500 . ?
C19 C20 1.399(12) . ?
C19 H10 0.9500 . ?
C20 H11 0.9500 . ?
C21 C22 1.374(11) . ?
C21 H12 0.9500 . ?
C22 C23 1.409(11) . ?
C22 H13 0.9500 . ?
C23 C28 1.418(11) . ?
C23 C24 1.437(12) . ?
C24 C25 1.331(14) . ?
C24 H17 0.9500 . ?
C25 C26 1.419(12) . ?
C25 H16 0.9500 . ?
C26 C27 1.359(11) . ?
C26 H14 0.9500 . ?
C27 C28 1.424(11) . ?
C27 H15 0.9500 . ?
C29 C30 1.364(11) . ?
C29 H18 0.9500 . ?
C30 C31 1.400(13) . ?
C30 H21 0.9500 . ?
C31 C32 1.368(12) . ?
C31 H19 0.9500 . ?
C32 H20 0.9500 . ?
C33 C38 1.403(10) . ?
C33 C34 1.408(11) . ?
C34 C35 1.383(11) . ?
C34 H27 0.9500 . ?
C35 C36 1.368(12) . ?
C35 H23 0.9500 . ?
C36 C37 1.401(12) . ?
C36 H26 0.9500 . ?
C37 C38 1.389(12) . ?
C37 H24 0.9500 . ?
C38 H25 0.9500 . ?
C39 C40 1.380(12) . ?
C39 C44 1.384(12) . ?
C40 C41 1.394(12) . ?
C40 H32 0.9500 . ?
C41 C42 1.379(13) . ?
C41 H28 0.9500 . ?
C42 C43 1.359(14) . ?
C42 H31 0.9500 . ?
C43 C44 1.387(12) . ?
C43 H29 0.9500 . ?
C44 H30 0.9500 . ?

loop_
_geom_hbond_atom_site_label_D
_geom_hbond_atom_site_label_H
_geom_hbond_atom_site_label_A
_geom_hbond_distance_DH
_geom_hbond_distance_HA
_geom_hbond_distance_DA
_geom_hbond_angle_DHA
_geom_hbond_site_symmetry_A
C21 H12 Br1 0.95 3.05 3.728(8) 129.4 3_655
C10 H6 Br1 0.95 3.04 3.968(9) 165.1 .

loop_
_geom_torsion_atom_site_label_1
_geom_torsion_atom_site_label_2
_geom_torsion_atom_site_label_3
_geom_torsion_atom_site_label_4
_geom_torsion
_geom_torsion_site_symmetry_1
_geom_torsion_site_symmetry_2
_geom_torsion_site_symmetry_3
_geom_torsion_site_symmetry_4
_geom_torsion_publ_flag
C39 P1 O1 Mn1 -94.4(5) . . . . ?
C33 P1 O1 Mn1 147.9(4) . . . . ?
C1 P1 O1 Mn1 34.8(5) . . . . ?
O1 P1 C1 C6 -127.8(7) . . . . ?
C39 P1 C1 C6 -0.8(8) . . . . ?
C33 P1 C1 C6 114.8(7) . . . . ?
O1 P1 C1 C2 56.7(6) . . . . ?
C39 P1 C1 C2 -176.3(5) . . . . ?
C33 P1 C1 C2 -60.7(6) . . . . ?
C6 C1 C2 C3 -2.4(11) . . . . ?
P1 C1 C2 C3 173.7(6) . . . . ?
C1 C2 C3 C4 -6.0(12) . . . . ?
C2 C3 C4 C32 -174.9(8) . . . . ?
C2 C3 C4 C5 6.4(12) . . . . ?
C3 C4 C5 C29 -179.9(7) . . . . ?
C32 C4 C5 C29 1.3(12) . . . . ?
C3 C4 C5 C6 1.4(11) . . . . ?
C32 C4 C5 C6 -177.4(7) . . . . ?
C2 C1 C6 C5 10.0(10) . . . . ?
P1 C1 C6 C5 -165.3(6) . . . . ?
C2 C1 C6 C7 -167.9(7) . . . . ?
P1 C1 C6 C7 16.9(10) . . . . ?
C29 C5 C6 C1 171.9(7) . . . . ?
C4 C5 C6 C1 -9.5(10) . . . . ?
C29 C5 C6 C7 -10.2(10) . . . . ?
C4 C5 C6 C7 168.5(7) . . . . ?
C1 C6 C7 C8 79.9(9) . . . . ?
C5 C6 C7 C8 -98.0(8) . . . . ?
C1 C6 C7 C28 -101.0(8) . . . . ?
C5 C6 C7 C28 81.1(9) . . . . ?
C28 C7 C8 C21 1.9(10) . . . . ?
C6 C7 C8 C21 -179.0(6) . . . . ?
C28 C7 C8 P2 178.4(5) . . . . ?
C6 C7 C8 P2 -2.5(9) . . . . ?
O2 P2 C8 C7 -64.8(7) . . . . ?
C9 P2 C8 C7 59.1(7) . . . . ?
C15 P2 C8 C7 175.8(6) . . . . ?
O2 P2 C8 C21 111.8(6) . . . . ?
C9 P2 C8 C21 -124.3(6) . . . . ?
C15 P2 C8 C21 -7.6(7) . . . . ?
O2 P2 C9 C14 170.6(7) . . . . ?
C8 P2 C9 C14 47.1(8) . . . . ?
C15 P2 C9 C14 -70.1(8) . . . . ?
O2 P2 C9 C10 -13.4(8) . . . . ?
C8 P2 C9 C10 -136.8(6) . . . . ?
C15 P2 C9 C10 106.0(7) . . . . ?
C14 C9 C10 C11 -0.3(13) . . . . ?
P2 C9 C10 C11 -176.5(7) . . . . ?
C9 C10 C11 C12 -0.2(14) . . . . ?
C10 C11 C12 C13 -0.4(15) . . . . ?
C11 C12 C13 C14 1.5(15) . . . . ?
C12 C13 C14 C9 -2.0(14) . . . . ?
C10 C9 C14 C13 1.4(13) . . . . ?
P2 C9 C14 C13 177.5(7) . . . . ?
O2 P2 C15 C20 138.4(8) . . . . ?
C9 P2 C15 C20 16.6(9) . . . . ?
C8 P2 C15 C20 -100.3(8) . . . . ?
O2 P2 C15 C16 -35.1(7) . . . . ?
C9 P2 C15 C16 -156.9(6) . . . . ?
C8 P2 C15 C16 86.2(7) . . . . ?
C20 C15 C16 C17 1.1(13) . . . . ?
P2 C15 C16 C17 174.7(6) . . . . ?
C15 C16 C17 C18 -1.0(13) . . . . ?
C16 C17 C18 C19 0.7(16) . . . . ?
C17 C18 C19 C20 0(2) . . . . ?
C16 C15 C20 C19 -0.9(16) . . . . ?
P2 C15 C20 C19 -174.1(10) . . . . ?
C18 C19 C20 C15 1(2) . . . . ?
C7 C8 C21 C22 0.6(11) . . . . ?
P2 C8 C21 C22 -176.1(6) . . . . ?
C8 C21 C22 C23 -2.9(12) . . . . ?
C21 C22 C23 C28 2.5(12) . . . . ?
C21 C22 C23 C24 -178.8(7) . . . . ?
C22 C23 C24 C25 -179.2(8) . . . . ?
C28 C23 C24 C25 -0.4(12) . . . . ?
C23 C24 C25 C26 -0.1(13) . . . . ?
C24 C25 C26 C27 0.6(13) . . . . ?
C25 C26 C27 C28 -0.5(12) . . . . ?
C22 C23 C28 C7 0.0(11) . . . . ?
C24 C23 C28 C7 -178.7(7) . . . . ?
C22 C23 C28 C27 179.3(7) . . . . ?
C24 C23 C28 C27 0.6(11) . . . . ?
C8 C7 C28 C23 -2.2(10) . . . . ?
C6 C7 C28 C23 178.7(7) . . . . ?
C8 C7 C28 C27 178.5(7) . . . . ?
C6 C7 C28 C27 -0.6(11) . . . . ?
C26 C27 C28 C23 -0.1(11) . . . . ?
C26 C27 C28 C7 179.2(7) . . . . ?
C4 C5 C29 C30 0.4(11) . . . . ?
C6 C5 C29 C30 179.1(7) . . . . ?
C5 C29 C30 C31 -2.1(13) . . . . ?
C29 C30 C31 C32 2.0(14) . . . . ?
C30 C31 C32 C4 -0.4(14) . . . . ?
C3 C4 C32 C31 179.9(8) . . . . ?
C5 C4 C32 C31 -1.3(13) . . . . ?
O1 P1 C33 C38 34.1(7) . . . . ?
C39 P1 C33 C38 -85.8(7) . . . . ?
C1 P1 C33 C38 153.0(6) . . . . ?
O1 P1 C33 C34 -145.2(7) . . . . ?
C39 P1 C33 C34 94.8(7) . . . . ?
C1 P1 C33 C34 -26.4(7) . . . . ?
C38 C33 C34 C35 -2.0(13) . . . . ?
P1 C33 C34 C35 177.3(7) . . . . ?
C33 C34 C35 C36 1.6(13) . . . . ?
C34 C35 C36 C37 -1.0(14) . . . . ?
C35 C36 C37 C38 0.8(13) . . . . ?
C36 C37 C38 C33 -1.3(13) . . . . ?
C34 C33 C38 C37 1.9(12) . . . . ?
P1 C33 C38 C37 -177.5(7) . . . . ?
O1 P1 C39 C40 -144.6(6) . . . . ?
C33 P1 C39 C40 -25.3(7) . . . . ?
C1 P1 C39 C40 87.8(7) . . . . ?
O1 P1 C39 C44 31.6(8) . . . . ?
C33 P1 C39 C44 150.9(7) . . . . ?
C1 P1 C39 C44 -96.0(7) . . . . ?
C44 C39 C40 C41 1.5(12) . . . . ?
P1 C39 C40 C41 177.7(6) . . . . ?
C39 C40 C41 C42 0.1(12) . . . . ?
C40 C41 C42 C43 -1.6(14) . . . . ?
C41 C42 C43 C44 1.4(15) . . . . ?
C40 C39 C44 C43 -1.7(13) . . . . ?
P1 C39 C44 C43 -177.9(7) . . . . ?
C42 C43 C44 C39 0.2(14) . . . . ?
